data_2220265
loop_
_publ_author_name
'Yun, Ruirui'
'Ying, Wei'
'Qi, Baoliang'
'Fan, Xuyang'
'Wu, Huilu'

_publ_section_title
;Bis[1,3-bis(benzimidazol-2-yl)-2-oxapropane]copper(II)--picrate--dimethylformamide
 (1/2/4)
;
_journal_coeditor_code LH2715
_journal_issue 12
_journal_name_full 'Acta Crystallographica Section E'
_journal_page_first m1529
_journal_paper_doi 10.1107/S1600536808036829
_journal_volume 64
_journal_year 2008
_chemical_formula_iupac '[Cu (C16 H14 N4 O)2] (C6 H2 N3 O7)2, 4C3 H7 N O'
_chemical_formula_moiety 'C32 H28 Cu N8 O2 2+, 2(C6 H2 N3 O7 -), 4(C3 H7 N O)'
_chemical_formula_sum 'C56 H60 Cu N18 O20'
_chemical_formula_weight 1368.77
_chemical_name_systematic
;
Bis[1,3-bis(benzimidazol-2-yl)-2-oxapropane]copper(II)--picrate--\
dimethylformamide (1/2/4)
;
_space_group_IT_number 2
_symmetry_cell_setting triclinic
_symmetry_space_group_name_Hall '-P 1'
_symmetry_space_group_name_H-M 'P -1'
_atom_sites_solution_hydrogens geom
_atom_sites_solution_primary direct
_atom_sites_solution_secondary difmap
_cell_angle_alpha 65.746(2)
_cell_angle_beta 88.629(2)
_cell_angle_gamma 65.187(2)
_cell_formula_units_Z 1
_cell_length_a 10.9656(7)
_cell_length_b 12.6028(12)
_cell_length_c 13.4100(9)
_cell_measurement_reflns_used 5605
_cell_measurement_temperature 293(2)
_cell_measurement_theta_max 25.50
_cell_measurement_theta_min 3.02
_cell_volume 1508.8(2)
_computing_cell_refinement 'RAPID-AUTO (Rigaku/MSC, 2004)'
_computing_data_collection 'RAPID-AUTO (Rigaku/MSC, 2004)'
_computing_data_reduction 'RAPID-AUTO (Rigaku/MSC, 2004)'
_computing_molecular_graphics 'PLATON (Spek, 2003)'
_computing_publication_material 'SHELXTL (Sheldrick, 2008)'
_computing_structure_refinement 'SHELXL97 (Sheldrick, 2008)'
_computing_structure_solution 'SHELXS97 (Sheldrick, 2008)'
_diffrn_ambient_temperature 293(2)
_diffrn_measured_fraction_theta_full 0.997
_diffrn_measured_fraction_theta_max 0.997
_diffrn_measurement_device_type 'Rigaku R-AXIS Spider'
_diffrn_measurement_method '\f and \w'
_diffrn_radiation_monochromator graphite
_diffrn_radiation_source 'fine-focus sealed tube'
_diffrn_radiation_type MoK\a
_diffrn_radiation_wavelength 0.71073
_diffrn_reflns_av_R_equivalents 0.0779
_diffrn_reflns_av_sigmaI/netI 0.0986
_diffrn_reflns_limit_h_max 13
_diffrn_reflns_limit_h_min -13
_diffrn_reflns_limit_k_max 15
_diffrn_reflns_limit_k_min -15
_diffrn_reflns_limit_l_max 15
_diffrn_reflns_limit_l_min -16
_diffrn_reflns_number 12429
_diffrn_reflns_theta_full 25.50
_diffrn_reflns_theta_max 25.50
_diffrn_reflns_theta_min 3.02
_diffrn_standards_decay_% 0
_diffrn_standards_interval_count 0
_diffrn_standards_interval_time 0
_diffrn_standards_number 0
_exptl_absorpt_coefficient_mu 0.455
_exptl_absorpt_correction_T_max 0.9517
_exptl_absorpt_correction_T_min 0.8832
_exptl_absorpt_correction_type multi-scan
_exptl_absorpt_process_details '(ABSCOR; Higashi, 1995)'
_exptl_crystal_colour green
_exptl_crystal_density_diffrn 1.506
_exptl_crystal_density_method 'not measured'
_exptl_crystal_description block
_exptl_crystal_F_000 711
_exptl_crystal_size_max 0.28
_exptl_crystal_size_mid 0.21
_exptl_crystal_size_min 0.11
_refine_diff_density_max 0.778
_refine_diff_density_min -1.087
_refine_ls_extinction_coef 0.009(3)
_refine_ls_extinction_expression Fc^*^=kFc[1+0.001xFc^2^\l^3^/sin(2\q)]^-1/4^
_refine_ls_extinction_method 'SHELXL97 (Sheldrick, 2008)'
_refine_ls_goodness_of_fit_ref 1.015
_refine_ls_hydrogen_treatment mixed
_refine_ls_matrix_type full
_refine_ls_number_parameters 457
_refine_ls_number_reflns 5605
_refine_ls_number_restraints 18
_refine_ls_restrained_S_all 1.021
_refine_ls_R_factor_all 0.1161
_refine_ls_R_factor_gt 0.0747
_refine_ls_shift/su_max 0.000
_refine_ls_shift/su_mean 0.000
_refine_ls_structure_factor_coef Fsqd
_refine_ls_weighting_details 'calc w=1/[\s^2^(Fo^2^)+(0.1327P)^2^] where P=(Fo^2^+2Fc^2^)/3'
_refine_ls_weighting_scheme calc
_refine_ls_wR_factor_gt 0.2001
_refine_ls_wR_factor_ref 0.2324
_reflns_number_gt 3363
_reflns_number_total 5605
_reflns_threshold_expression I>2\s(I)
_cod_data_source_file lh2715.cif
_cod_data_source_block I
_cod_depositor_comments
;
The following automatic conversions were performed:
'_symmetry_cell_setting' value 'Triclinic' changed to 'triclinic'
according to '/home/saulius/struct/CIF-dictionaries/cif_core.dic'
dictionary named 'cif_core.dic' version 2.4.1 from 2010-06-29.

Automatic conversion script
Id: cif_fix_enum 1527 2010-12-29 10:47:43Z saulius 

The following automatic conversions were performed:

'_symmetry_cell_setting' value 'Triclinic' changed to 'triclinic'
according to /home/saulius/struct/CIF-dictionaries/cif_core.dic
dictionary named 'cif_core.dic' version 2.4.1 from 2010-06-29.

Automatic conversion script
Id: cif_fix_values 1715 2011-07-08 13:25:40Z adriana 
;
_cod_database_code 2220265
_cod_database_fobs_code 2220265

loop_
_symmetry_equiv_pos_as_xyz
'x, y, z'
'-x, -y, -z'

loop_
_atom_site_type_symbol
_atom_site_label
_atom_site_fract_x
_atom_site_fract_y
_atom_site_fract_z
_atom_site_U_iso_or_equiv
_atom_site_adp_type
_atom_site_calc_flag
_atom_site_refinement_flags
_atom_site_occupancy
_atom_site_disorder_assembly
_atom_site_disorder_group
Cu Cu 0.0000 0.5000 0.5000 0.0414(3) Uani d S 1 . .
O O1 0.1409(3) 0.5704(3) 0.5882(2) 0.0445(8) Uani d . 1 . .
O O2 -0.1106(4) 0.1849(4) 0.7815(3) 0.0747(12) Uani d . 1 . .
O O3 -0.0335(4) -0.0186(5) 0.8206(3) 0.0701(11) Uani d . 1 . .
O O4 0.4289(4) -0.3097(4) 1.0041(3) 0.0651(11) Uani d . 1 . .
O O5 0.4919(4) -0.2964(4) 1.1479(3) 0.0816(14) Uani d . 1 . .
O O6 0.4312(3) -0.0496(4) 1.1048(3) 0.0577(10) Uani d . 1 . .
O O7 0.3068(6) 0.1965(6) 1.0630(6) 0.151(3) Uani d . 1 . .
O O8 0.1451(5) 0.3258(4) 0.9307(4) 0.0838(13) Uani d . 1 . .
N N1 0.1462(3) 0.3364(4) 0.6167(3) 0.0418(9) Uani d . 1 . .
N N2 0.3339(4) 0.2162(4) 0.7450(3) 0.0440(10) Uani d D 1 . .
N N3 0.1426(3) 0.5132(4) 0.4093(3) 0.0434(10) Uani d . 1 . .
N N4 0.3198(4) 0.5527(5) 0.3577(3) 0.0493(10) Uani d D 1 . .
N N5 -0.0233(4) 0.0710(6) 0.8286(3) 0.0577(12) Uani d . 1 . .
N N6 0.4176(4) -0.2487(5) 1.0584(3) 0.0574(12) Uani d . 1 . .
N N7 0.2262(4) 0.2166(5) 0.9921(3) 0.0593(12) Uani d . 1 . .
C C1 0.1934(4) 0.2071(5) 0.6375(4) 0.0431(11) Uani d . 1 . .
C C2 0.1446(5) 0.1495(5) 0.5898(4) 0.0488(12) Uani d . 1 . .
H H2 0.0674 0.1994 0.5343 0.059 Uiso calc R 1 . .
C C3 0.2141(5) 0.0169(6) 0.6273(4) 0.0561(13) Uani d . 1 . .
H H3 0.1823 -0.0239 0.5980 0.067 Uiso calc R 1 . .
C C4 0.3320(5) -0.0576(6) 0.7088(4) 0.0586(14) Uani d . 1 . .
H H4 0.3773 -0.1471 0.7319 0.070 Uiso calc R 1 . .
C C5 0.3832(5) -0.0029(5) 0.7558(4) 0.0490(12) Uani d . 1 . .
H H5 0.4619 -0.0528 0.8098 0.059 Uiso calc R 1 . .
C C6 0.3118(4) 0.1294(5) 0.7189(3) 0.0436(11) Uani d . 1 . .
C C7 0.2347(4) 0.3364(5) 0.6822(4) 0.0433(12) Uani d . 1 . .
C C8 0.2230(4) 0.4562(5) 0.6871(4) 0.0468(12) Uani d . 1 . .
H H8A 0.1828 0.4627 0.7508 0.056 Uiso calc R 1 . .
H H8B 0.3134 0.4503 0.6965 0.056 Uiso calc R 1 . .
C C9 0.2173(4) 0.6123(5) 0.5063(4) 0.0481(12) Uani d . 1 . .
H H9A 0.3083 0.5841 0.5424 0.058 Uiso calc R 1 . .
H H9B 0.1733 0.7067 0.4674 0.058 Uiso calc R 1 . .
C C10 0.2273(4) 0.5579(5) 0.4249(4) 0.0464(12) Uani d . 1 . .
C C11 0.2956(4) 0.5003(5) 0.2916(4) 0.0498(13) Uani d . 1 . .
C C12 0.3633(5) 0.4699(6) 0.2106(4) 0.0596(15) Uani d . 1 . .
H H12 0.4351 0.4895 0.1874 0.072 Uiso calc R 1 . .
C C13 0.3170(5) 0.4088(7) 0.1670(5) 0.0686(17) Uani d . 1 . .
H H13 0.3598 0.3854 0.1134 0.082 Uiso calc R 1 . .
C C14 0.2084(5) 0.3810(6) 0.2004(4) 0.0662(16) Uani d . 1 . .
H H14 0.1808 0.3396 0.1687 0.079 Uiso calc R 1 . .
C C15 0.1411(5) 0.4134(6) 0.2791(4) 0.0564(14) Uani d . 1 . .
H H15 0.0686 0.3947 0.3014 0.068 Uiso calc R 1 . .
C C16 0.1863(4) 0.4754(5) 0.3240(4) 0.0444(11) Uani d . 1 . .
C C17 0.0969(4) 0.0407(5) 0.8985(4) 0.0480(12) Uani d . 1 . .
C C18 0.2005(5) -0.0854(5) 0.9460(4) 0.0496(13) Uani d . 1 . .
H H18 0.1943 -0.1493 0.9315 0.060 Uiso calc R 1 . .
C C19 0.3118(4) -0.1151(5) 1.0143(4) 0.0496(13) Uani d . 1 . .
C C20 0.3311(4) -0.0229(5) 1.0410(3) 0.0456(12) Uani d . 1 . .
C C21 0.2194(5) 0.1088(5) 0.9812(4) 0.0472(12) Uani d . 1 . .
C C22 0.1076(4) 0.1381(5) 0.9134(4) 0.0488(13) Uani d . 1 . .
H H22 0.0392 0.2234 0.8776 0.059 Uiso calc R 1 . .
O O9 0.5277(3) 0.3378(4) 0.6011(3) 0.0581(10) Uani d D 1 . .
N N8 0.5913(4) 0.1433(4) 0.6002(3) 0.0551(12) Uani d D 1 . .
C C23 0.6860(5) 0.0045(5) 0.6489(4) 0.0723(18) Uani d D 1 . .
H H23A 0.7387 -0.0147 0.5950 0.087 Uiso calc R 1 . .
H H23B 0.6355 -0.0454 0.6710 0.087 Uiso calc R 1 . .
H H23C 0.7461 -0.0176 0.7128 0.087 Uiso calc R 1 . .
C C24 0.4876(5) 0.1923(6) 0.5051(4) 0.0651(16) Uani d D 1 . .
H H24A 0.4192 0.2779 0.4908 0.078 Uiso calc R 1 . .
H H24B 0.4459 0.1350 0.5211 0.078 Uiso calc R 1 . .
H H24C 0.5295 0.1961 0.4408 0.078 Uiso calc R 1 . .
C C25 0.6028(5) 0.2181(5) 0.6400(4) 0.0551(14) Uani d D 1 . .
H H25 0.6710 0.1799 0.7010 0.066 Uiso calc R 1 . .
O O10 0.1119(11) 0.8119(10) 0.6125(7) 0.161(4) Uani d PD 0.715(6) A 1
N N9 0.1418(5) 0.6993(7) 0.7922(6) 0.068(2) Uani d PD 0.715(6) A 1
C C26 0.2883(6) 0.6379(9) 0.7915(9) 0.095(4) Uani d PD 0.715(6) A 1
H H26A 0.3044 0.6737 0.7170 0.143 Uiso calc PR 0.715(6) A 1
H H26B 0.3205 0.5457 0.8187 0.143 Uiso calc PR 0.715(6) A 1
H H26C 0.3360 0.6541 0.8384 0.143 Uiso calc PR 0.715(6) A 1
C C27 0.0966(8) 0.6585(9) 0.8996(6) 0.081(3) Uani d PD 0.715(6) A 1
H H27A -0.0009 0.7062 0.8888 0.122 Uiso calc PR 0.715(6) A 1
H H27B 0.1386 0.6758 0.9493 0.122 Uiso calc PR 0.715(6) A 1
H H27C 0.1225 0.5670 0.9309 0.122 Uiso calc PR 0.715(6) A 1
C C28 0.0578(8) 0.7873(8) 0.6984(6) 0.071(3) Uani d PD 0.715(6) A 1
H H28A -0.0359 0.8292 0.6950 0.085 Uiso calc PR 0.715(6) A 1
O O10A 0.3069(17) 0.6919(19) 0.6726(13) 0.100 Uiso d PD 0.285(6) A 2
N N9A 0.1822(19) 0.667(3) 0.8055(15) 0.100 Uiso d PD 0.285(6) A 2
C C26A 0.303(2) 0.552(2) 0.8825(17) 0.100 Uiso d PD 0.285(6) A 2
H H26D 0.3777 0.5331 0.8430 0.150 Uiso calc PR 0.285(6) A 2
H H26E 0.2838 0.4784 0.9143 0.150 Uiso calc PR 0.285(6) A 2
H H26F 0.3281 0.5688 0.9406 0.150 Uiso calc PR 0.285(6) A 2
C C27A 0.0588(19) 0.700(3) 0.8533(19) 0.100 Uiso d PD 0.285(6) A 2
H H27D -0.0151 0.7755 0.7973 0.150 Uiso calc PR 0.285(6) A 2
H H27E 0.0739 0.7182 0.9135 0.150 Uiso calc PR 0.285(6) A 2
H H27F 0.0364 0.6282 0.8806 0.150 Uiso calc PR 0.285(6) A 2
C C28A 0.1935(19) 0.729(2) 0.7029(14) 0.100 Uiso d PD 0.285(6) A 2
H H28B 0.1175 0.8016 0.6525 0.120 Uiso calc PR 0.285(6) A 2
H H2N 0.400(4) 0.199(6) 0.792(4) 0.08(2) Uiso d D 1 . .
H H4N 0.374(5) 0.587(5) 0.357(4) 0.069(18) Uiso d D 1 . .

loop_
_atom_site_aniso_label
_atom_site_aniso_U_11
_atom_site_aniso_U_22
_atom_site_aniso_U_33
_atom_site_aniso_U_12
_atom_site_aniso_U_13
_atom_site_aniso_U_23
Cu 0.0295(4) 0.0509(6) 0.0466(5) -0.0148(4) 0.0089(3) -0.0273(4)
O1 0.0332(15) 0.051(2) 0.0461(17) -0.0136(15) 0.0083(14) -0.0237(16)
O2 0.045(2) 0.073(3) 0.077(3) -0.011(2) -0.0100(19) -0.021(2)
O3 0.058(2) 0.081(3) 0.070(2) -0.029(2) -0.0037(19) -0.033(2)
O4 0.063(2) 0.059(3) 0.068(2) -0.0146(19) 0.0012(18) -0.037(2)
O5 0.081(3) 0.064(3) 0.064(2) -0.002(2) -0.032(2) -0.026(2)
O6 0.0501(19) 0.060(2) 0.0532(19) -0.0160(17) -0.0023(16) -0.0245(18)
O7 0.136(5) 0.082(4) 0.197(6) 0.010(3) -0.097(5) -0.082(4)
O8 0.084(3) 0.059(3) 0.088(3) -0.019(2) -0.011(2) -0.026(2)
N1 0.0338(18) 0.051(3) 0.047(2) -0.0186(18) 0.0123(17) -0.027(2)
N2 0.0352(19) 0.054(3) 0.044(2) -0.0163(19) 0.0124(18) -0.027(2)
N3 0.0315(17) 0.054(3) 0.045(2) -0.0156(18) 0.0086(16) -0.027(2)
N4 0.0325(19) 0.058(3) 0.059(2) -0.019(2) 0.0144(19) -0.028(2)
N5 0.041(2) 0.080(4) 0.047(2) -0.023(2) 0.0048(19) -0.027(3)
N6 0.052(2) 0.059(3) 0.057(2) -0.015(2) 0.007(2) -0.032(2)
N7 0.051(2) 0.063(3) 0.048(2) -0.007(2) -0.002(2) -0.030(2)
C1 0.037(2) 0.055(3) 0.045(2) -0.021(2) 0.015(2) -0.029(2)
C2 0.043(2) 0.058(3) 0.048(3) -0.022(2) 0.012(2) -0.026(3)
C3 0.061(3) 0.063(4) 0.053(3) -0.030(3) 0.018(3) -0.033(3)
C4 0.067(3) 0.054(4) 0.059(3) -0.026(3) 0.025(3) -0.030(3)
C5 0.045(2) 0.058(3) 0.042(2) -0.015(2) 0.009(2) -0.028(2)
C6 0.037(2) 0.048(3) 0.041(2) -0.013(2) 0.013(2) -0.022(2)
C7 0.0260(19) 0.061(3) 0.042(2) -0.012(2) 0.0078(18) -0.030(2)
C8 0.039(2) 0.058(3) 0.044(2) -0.017(2) 0.002(2) -0.027(2)
C9 0.035(2) 0.059(3) 0.053(3) -0.021(2) 0.010(2) -0.028(3)
C10 0.031(2) 0.058(3) 0.053(3) -0.017(2) 0.009(2) -0.030(2)
C11 0.036(2) 0.057(3) 0.049(3) -0.011(2) 0.009(2) -0.027(3)
C12 0.043(3) 0.073(4) 0.062(3) -0.021(3) 0.021(2) -0.036(3)
C13 0.048(3) 0.096(5) 0.075(3) -0.024(3) 0.027(3) -0.059(4)
C14 0.057(3) 0.085(5) 0.070(3) -0.026(3) 0.021(3) -0.052(3)
C15 0.041(2) 0.070(4) 0.062(3) -0.021(3) 0.014(2) -0.038(3)
C16 0.031(2) 0.053(3) 0.047(2) -0.012(2) 0.0093(19) -0.027(2)
C17 0.038(2) 0.059(3) 0.043(2) -0.018(2) 0.008(2) -0.023(2)
C18 0.046(3) 0.064(4) 0.041(2) -0.027(3) 0.014(2) -0.023(2)
C19 0.040(2) 0.057(3) 0.043(2) -0.010(2) 0.005(2) -0.026(2)
C20 0.041(2) 0.052(3) 0.033(2) -0.013(2) 0.008(2) -0.017(2)
C21 0.047(3) 0.052(3) 0.043(2) -0.017(2) 0.016(2) -0.027(2)
C22 0.036(2) 0.058(3) 0.041(2) -0.010(2) 0.007(2) -0.022(2)
O9 0.0464(18) 0.070(3) 0.062(2) -0.0275(19) 0.0155(17) -0.032(2)
N8 0.038(2) 0.067(3) 0.052(2) -0.014(2) 0.0108(18) -0.028(2)
C23 0.055(3) 0.072(4) 0.070(3) -0.009(3) 0.013(3) -0.034(3)
C24 0.056(3) 0.077(4) 0.053(3) -0.018(3) 0.003(3) -0.032(3)
C25 0.038(2) 0.079(4) 0.055(3) -0.027(3) 0.015(2) -0.035(3)
O10 0.230(12) 0.138(9) 0.169(9) -0.105(9) 0.009(9) -0.091(8)
N9 0.016(3) 0.079(5) 0.137(7) -0.012(3) 0.021(3) -0.082(5)
C26 0.025(3) 0.086(7) 0.202(13) -0.011(4) 0.008(5) -0.102(9)
C27 0.082(6) 0.054(6) 0.077(6) -0.025(5) -0.019(5) -0.006(5)
C28 0.087(6) 0.078(7) 0.079(6) -0.055(6) 0.027(5) -0.046(6)

loop_
_atom_type_symbol
_atom_type_description
_atom_type_scat_dispersion_real
_atom_type_scat_dispersion_imag
_atom_type_scat_source
C C 0.0033 0.0016 'International Tables Vol C Tables 4.2.6.8 and 6.1.1.4'
H H 0.0000 0.0000 'International Tables Vol C Tables 4.2.6.8 and 6.1.1.4'
Cu Cu 0.3201 1.2651 'International Tables Vol C Tables 4.2.6.8 and 6.1.1.4'
N N 0.0061 0.0033 'International Tables Vol C Tables 4.2.6.8 and 6.1.1.4'
O O 0.0106 0.0060 'International Tables Vol C Tables 4.2.6.8 and 6.1.1.4'

loop_
_geom_angle_atom_site_label_1
_geom_angle_atom_site_label_2
_geom_angle_atom_site_label_3
_geom_angle_site_symmetry_1
_geom_angle_site_symmetry_3
_geom_angle
_geom_angle_publ_flag
N3 Cu N3 . 2_566 180 y
N3 Cu N1 . . 87.55(15) y
N3 Cu N1 2_566 . 92.45(15) ?
N3 Cu N1 . 2_566 92.45(15) y
N3 Cu N1 2_566 2_566 87.55(15) ?
N1 Cu N1 . 2_566 180 y
N3 Cu O1 . 2_566 106.54(12) y
N3 Cu O1 2_566 2_566 73.46(12) ?
N1 Cu O1 . 2_566 106.14(13) y
N1 Cu O1 2_566 2_566 73.86(13) ?
N3 Cu O1 . . 73.46(12) y
N3 Cu O1 2_566 . 106.54(12) ?
N1 Cu O1 . . 73.86(13) y
N1 Cu O1 2_566 . 106.14(13) ?
O1 Cu O1 2_566 . 180 y
C9 O1 C8 . . 114.0(3) ?
C9 O1 Cu . . 105.0(2) ?
C8 O1 Cu . . 104.8(3) ?
C7 N1 C1 . . 105.4(4) ?
C7 N1 Cu . . 122.5(3) ?
C1 N1 Cu . . 131.4(3) ?
C7 N2 C6 . . 108.1(4) ?
C7 N2 H2N . . 124(4) ?
C6 N2 H2N . . 128(4) ?
C10 N3 C16 . . 104.3(4) ?
C10 N3 Cu . . 123.2(3) ?
C16 N3 Cu . . 132.4(3) ?
C10 N4 C11 . . 107.3(4) ?
C10 N4 H4N . . 120(4) ?
C11 N4 H4N . . 133(4) ?
O2 N5 O3 . . 123.3(4) ?
O2 N5 C17 . . 118.3(5) ?
O3 N5 C17 . . 118.4(5) ?
O5 N6 O4 . . 122.7(4) ?
O5 N6 C19 . . 119.1(4) ?
O4 N6 C19 . . 118.2(4) ?
O7 N7 O8 . . 120.8(6) ?
O7 N7 C21 . . 120.5(5) ?
O8 N7 C21 . . 118.7(4) ?
N1 C1 C2 . . 131.0(4) ?
N1 C1 C6 . . 109.6(4) ?
C2 C1 C6 . . 119.4(5) ?
C3 C2 C1 . . 118.0(4) ?
C3 C2 H2 . . 121.0 ?
C1 C2 H2 . . 121.0 ?
C2 C3 C4 . . 121.0(5) ?
C2 C3 H3 . . 119.5 ?
C4 C3 H3 . . 119.5 ?
C5 C4 C3 . . 122.1(5) ?
C5 C4 H4 . . 118.9 ?
C3 C4 H4 . . 118.9 ?
C6 C5 C4 . . 116.4(4) ?
C6 C5 H5 . . 121.8 ?
C4 C5 H5 . . 121.8 ?
C5 C6 N2 . . 132.3(4) ?
C5 C6 C1 . . 123.1(5) ?
N2 C6 C1 . . 104.6(4) ?
N1 C7 N2 . . 112.3(5) ?
N1 C7 C8 . . 123.6(4) ?
N2 C7 C8 . . 124.1(4) ?
O1 C8 C7 . . 111.3(3) ?
O1 C8 H8A . . 109.4 ?
C7 C8 H8A . . 109.4 ?
O1 C8 H8B . . 109.4 ?
C7 C8 H8B . . 109.4 ?
H8A C8 H8B . . 108.0 ?
O1 C9 C10 . . 111.0(4) ?
O1 C9 H9A . . 109.4 ?
C10 C9 H9A . . 109.4 ?
O1 C9 H9B . . 109.4 ?
C10 C9 H9B . . 109.4 ?
H9A C9 H9B . . 108.0 ?
N3 C10 N4 . . 113.2(4) ?
N3 C10 C9 . . 123.3(4) ?
N4 C10 C9 . . 123.5(4) ?
C16 C11 N4 . . 106.0(4) ?
C16 C11 C12 . . 122.6(5) ?
N4 C11 C12 . . 131.4(5) ?
C13 C12 C11 . . 115.7(5) ?
C13 C12 H12 . . 122.2 ?
C11 C12 H12 . . 122.2 ?
C12 C13 C14 . . 122.3(5) ?
C12 C13 H13 . . 118.8 ?
C14 C13 H13 . . 118.8 ?
C15 C14 C13 . . 121.4(5) ?
C15 C14 H14 . . 119.3 ?
C13 C14 H14 . . 119.3 ?
C14 C15 C16 . . 117.1(5) ?
C14 C15 H15 . . 121.5 ?
C16 C15 H15 . . 121.5 ?
C11 C16 C15 . . 120.9(4) ?
C11 C16 N3 . . 109.3(4) ?
C15 C16 N3 . . 129.7(4) ?
C22 C17 C18 . . 121.3(4) ?
C22 C17 N5 . . 119.6(5) ?
C18 C17 N5 . . 119.1(5) ?
C19 C18 C17 . . 119.2(5) ?
C19 C18 H18 . . 120.4 ?
C17 C18 H18 . . 120.4 ?
C18 C19 C20 . . 124.5(5) ?
C18 C19 N6 . . 115.8(5) ?
C20 C19 N6 . . 119.7(4) ?
O6 C20 C19 . . 124.9(4) ?
O6 C20 C21 . . 123.4(5) ?
C19 C20 C21 . . 111.7(4) ?
C22 C21 N7 . . 117.0(5) ?
C22 C21 C20 . . 123.6(5) ?
N7 C21 C20 . . 119.4(4) ?
C21 C22 C17 . . 119.5(5) ?
C21 C22 H22 . . 120.3 ?
C17 C22 H22 . . 120.3 ?
C25 N8 C23 . . 120.4(4) ?
C25 N8 C24 . . 122.9(4) ?
C23 N8 C24 . . 116.7(4) ?
N8 C23 H23A . . 109.5 ?
N8 C23 H23B . . 109.5 ?
H23A C23 H23B . . 109.5 ?
N8 C23 H23C . . 109.5 ?
H23A C23 H23C . . 109.5 ?
H23B C23 H23C . . 109.5 ?
N8 C24 H24A . . 109.5 ?
N8 C24 H24B . . 109.5 ?
H24A C24 H24B . . 109.5 ?
N8 C24 H24C . . 109.5 ?
H24A C24 H24C . . 109.5 ?
H24B C24 H24C . . 109.5 ?
O9 C25 N8 . . 124.0(4) ?
O9 C25 H25 . . 118.0 ?
N8 C25 H25 . . 118.0 ?
C28 N9 C26 . . 119.1(6) ?
C28 N9 C27 . . 123.2(5) ?
C26 N9 C27 . . 117.7(6) ?
N9 C26 H26A . . 109.5 ?
N9 C26 H26B . . 109.5 ?
H26A C26 H26B . . 109.5 ?
N9 C26 H26C . . 109.5 ?
H26A C26 H26C . . 109.5 ?
H26B C26 H26C . . 109.5 ?
N9 C27 H27A . . 109.5 ?
N9 C27 H27B . . 109.5 ?
H27A C27 H27B . . 109.5 ?
N9 C27 H27C . . 109.5 ?
H27A C27 H27C . . 109.5 ?
H27B C27 H27C . . 109.5 ?
O10 C28 N9 . . 116.0(7) ?
O10 C28 H28A . . 122.0 ?
N9 C28 H28A . . 122.0 ?
C28A N9A C27A . . 126.2(9) ?
C28A N9A C26A . . 118.7(8) ?
C27A N9A C26A . . 115.1(8) ?
N9A C26A H26D . . 109.5 ?
N9A C26A H26E . . 109.5 ?
H26D C26A H26E . . 109.5 ?
N9A C26A H26F . . 109.5 ?
H26D C26A H26F . . 109.5 ?
H26E C26A H26F . . 109.5 ?
N9A C27A H27D . . 109.5 ?
N9A C27A H27E . . 109.5 ?
H27D C27A H27E . . 109.5 ?
N9A C27A H27F . . 109.5 ?
H27D C27A H27F . . 109.5 ?
H27E C27A H27F . . 109.5 ?
O10A C28A N9A . . 120.0(10) ?
O10A C28A H28B . . 120.0 ?
N9A C28A H28B . . 120.0 ?

loop_
_geom_bond_atom_site_label_1
_geom_bond_atom_site_label_2
_geom_bond_site_symmetry_2
_geom_bond_distance
_geom_bond_publ_flag
Cu N3 . 1.979(3) y
Cu N3 2_566 1.979(3) ?
Cu N1 . 1.992(4) y
Cu N1 2_566 1.992(4) ?
Cu O1 2_566 2.583(3) ?
Cu O1 . 2.583(3) y
O1 C9 . 1.427(5) ?
O1 C8 . 1.429(5) ?
O2 N5 . 1.227(6) ?
O3 N5 . 1.227(6) ?
O4 N6 . 1.230(5) ?
O5 N6 . 1.228(5) ?
O6 C20 . 1.244(5) ?
O7 N7 . 1.185(5) ?
O8 N7 . 1.199(6) ?
N1 C7 . 1.324(5) ?
N1 C1 . 1.387(6) ?
N2 C7 . 1.342(6) ?
N2 C6 . 1.386(6) ?
N2 H2N . 0.87(5) ?
N3 C10 . 1.329(6) ?
N3 C16 . 1.413(5) ?
N4 C10 . 1.339(6) ?
N4 C11 . 1.389(6) ?
N4 H4N . 0.87(5) ?
N5 C17 . 1.451(6) ?
N6 C19 . 1.451(6) ?
N7 C21 . 1.456(7) ?
C1 C2 . 1.395(6) ?
C1 C6 . 1.399(6) ?
C2 C3 . 1.373(8) ?
C2 H2 . 0.9300 ?
C3 C4 . 1.397(7) ?
C3 H3 . 0.9300 ?
C4 C5 . 1.374(7) ?
C4 H4 . 0.9300 ?
C5 C6 . 1.372(7) ?
C5 H5 . 0.9300 ?
C7 C8 . 1.490(7) ?
C8 H8A . 0.9700 ?
C8 H8B . 0.9700 ?
C9 C10 . 1.489(6) ?
C9 H9A . 0.9700 ?
C9 H9B . 0.9700 ?
C11 C16 . 1.380(7) ?
C11 C12 . 1.394(6) ?
C12 C13 . 1.381(8) ?
C12 H12 . 0.9300 ?
C13 C14 . 1.392(8) ?
C13 H13 . 0.9300 ?
C14 C15 . 1.375(6) ?
C14 H14 . 0.9300 ?
C15 C16 . 1.395(7) ?
C15 H15 . 0.9300 ?
C17 C22 . 1.373(7) ?
C17 C18 . 1.382(7) ?
C18 C19 . 1.363(6) ?
C18 H18 . 0.9300 ?
C19 C20 . 1.440(7) ?
C20 C21 . 1.465(7) ?
C21 C22 . 1.366(6) ?
C22 H22 . 0.9300 ?
O9 C25 . 1.248(6) ?
N8 C25 . 1.306(6) ?
N8 C23 . 1.461(6) ?
N8 C24 . 1.461(5) ?
C23 H23A . 0.9600 ?
C23 H23B . 0.9600 ?
C23 H23C . 0.9600 ?
C24 H24A . 0.9600 ?
C24 H24B . 0.9600 ?
C24 H24C . 0.9600 ?
C25 H25 . 0.9300 ?
O10 C28 . 1.266(7) ?
N9 C28 . 1.309(7) ?
N9 C26 . 1.463(6) ?
N9 C27 . 1.468(6) ?
C26 H26A . 0.9600 ?
C26 H26B . 0.9600 ?
C26 H26C . 0.9600 ?
C27 H27A . 0.9600 ?
C27 H27B . 0.9600 ?
C27 H27C . 0.9600 ?
C28 H28A . 0.9300 ?
O10A C28A . 1.255(8) ?
N9A C28A . 1.309(7) ?
N9A C27A . 1.456(7) ?
N9A C26A . 1.466(7) ?
C26A H26D . 0.9600 ?
C26A H26E . 0.9600 ?
C26A H26F . 0.9600 ?
C27A H27D . 0.9600 ?
C27A H27E . 0.9600 ?
C27A H27F . 0.9600 ?
C28A H28B . 0.9300 ?

loop_
_geom_hbond_atom_site_label_D
_geom_hbond_atom_site_label_H
_geom_hbond_atom_site_label_A
_geom_hbond_site_symmetry_A
_geom_hbond_distance_DH
_geom_hbond_distance_HA
_geom_hbond_distance_DA
_geom_hbond_angle_DHA
N2 H2N O6 2_657 0.87(5) 1.95(4) 2.709(5) 145(6)
N2 H2N O5 2_657 0.87(5) 2.41(5) 3.104(6) 138(6)
N4 H4N O9 2_666 0.87(5) 1.92(2) 2.753(6) 162(5)

loop_
_geom_torsion_atom_site_label_1
_geom_torsion_atom_site_label_2
_geom_torsion_atom_site_label_3
_geom_torsion_atom_site_label_4
_geom_torsion_site_symmetry_1
_geom_torsion
N3 Cu O1 C9 . 15.0(3)
N3 Cu O1 C9 2_566 -165.0(3)
N1 Cu O1 C9 . 107.2(3)
N1 Cu O1 C9 2_566 -72.8(3)
O1 Cu O1 C9 2_566 -8E1(10)
N3 Cu O1 C8 . -105.5(3)
N3 Cu O1 C8 2_566 74.5(3)
N1 Cu O1 C8 . -13.2(2)
N1 Cu O1 C8 2_566 166.8(2)
O1 Cu O1 C8 2_566 16E1(10)
N3 Cu N1 C7 . 76.3(3)
N3 Cu N1 C7 2_566 -103.7(3)
N1 Cu N1 C7 2_566 -4E1(10)
O1 Cu N1 C7 2_566 -177.2(3)
O1 Cu N1 C7 . 2.8(3)
N3 Cu N1 C1 . -92.3(4)
N3 Cu N1 C1 2_566 87.7(4)
N1 Cu N1 C1 2_566 15E1(10)
O1 Cu N1 C1 2_566 14.2(4)
O1 Cu N1 C1 . -165.8(4)
N3 Cu N3 C10 2_566 15E1(10)
N1 Cu N3 C10 . -79.7(4)
N1 Cu N3 C10 2_566 100.3(4)
O1 Cu N3 C10 2_566 174.2(4)
O1 Cu N3 C10 . -5.8(4)
N3 Cu N3 C16 2_566 -3E1(10)
N1 Cu N3 C16 . 96.1(4)
N1 Cu N3 C16 2_566 -83.9(4)
O1 Cu N3 C16 2_566 -10.0(4)
O1 Cu N3 C16 . 170.0(4)
C7 N1 C1 C2 . -177.3(4)
Cu N1 C1 C2 . -7.2(7)
C7 N1 C1 C6 . 1.0(5)
Cu N1 C1 C6 . 171.1(3)
N1 C1 C2 C3 . 179.6(4)
C6 C1 C2 C3 . 1.5(6)
C1 C2 C3 C4 . -1.5(7)
C2 C3 C4 C5 . 0.6(7)
C3 C4 C5 C6 . 0.3(7)
C4 C5 C6 N2 . -178.4(4)
C4 C5 C6 C1 . -0.4(7)
C7 N2 C6 C5 . 178.2(5)
C7 N2 C6 C1 . -0.2(4)
N1 C1 C6 C5 . -179.0(4)
C2 C1 C6 C5 . -0.6(7)
N1 C1 C6 N2 . -0.5(5)
C2 C1 C6 N2 . 178.0(4)
C1 N1 C7 N2 . -1.1(5)
Cu N1 C7 N2 . -172.3(3)
C1 N1 C7 C8 . -179.9(4)
Cu N1 C7 C8 . 8.9(6)
C6 N2 C7 N1 . 0.8(5)
C6 N2 C7 C8 . 179.6(4)
C9 O1 C8 C7 . -94.6(4)
Cu O1 C8 C7 . 19.7(4)
N1 C7 C8 O1 . -21.8(6)
N2 C7 C8 O1 . 159.6(4)
C8 O1 C9 C10 . 94.0(4)
Cu O1 C9 C10 . -20.2(4)
C16 N3 C10 N4 . 0.2(6)
Cu N3 C10 N4 . 177.0(3)
C16 N3 C10 C9 . 178.4(4)
Cu N3 C10 C9 . -4.8(7)
C11 N4 C10 N3 . 0.0(6)
C11 N4 C10 C9 . -178.1(5)
O1 C9 C10 N3 . 19.8(7)
O1 C9 C10 N4 . -162.2(4)
C10 N4 C11 C16 . -0.3(5)
C10 N4 C11 C12 . -177.8(6)
C16 C11 C12 C13 . -2.1(8)
N4 C11 C12 C13 . 175.1(5)
C11 C12 C13 C14 . 0.9(9)
C12 C13 C14 C15 . 0.1(10)
C13 C14 C15 C16 . 0.0(9)
N4 C11 C16 C15 . -175.4(4)
C12 C11 C16 C15 . 2.4(8)
N4 C11 C16 N3 . 0.4(6)
C12 C11 C16 N3 . 178.2(5)
C14 C15 C16 C11 . -1.2(8)
C14 C15 C16 N3 . -176.1(5)
C10 N3 C16 C11 . -0.4(5)
Cu N3 C16 C11 . -176.8(3)
C10 N3 C16 C15 . 175.0(5)
Cu N3 C16 C15 . -1.4(8)
O2 N5 C17 C22 . 2.5(7)
O3 N5 C17 C22 . -176.7(4)
O2 N5 C17 C18 . -175.6(4)
O3 N5 C17 C18 . 5.3(6)
C22 C17 C18 C19 . 3.9(7)
N5 C17 C18 C19 . -178.1(4)
C17 C18 C19 C20 . -0.5(7)
C17 C18 C19 N6 . -178.4(4)
O5 N6 C19 C18 . -152.7(5)
O4 N6 C19 C18 . 27.1(7)
O5 N6 C19 C20 . 29.3(7)
O4 N6 C19 C20 . -150.9(4)
C18 C19 C20 O6 . 178.7(4)
N6 C19 C20 O6 . -3.5(7)
C18 C19 C20 C21 . -2.9(6)
N6 C19 C20 C21 . 174.9(4)
O7 N7 C21 C22 . 167.0(6)
O8 N7 C21 C22 . -10.0(7)
O7 N7 C21 C20 . -13.8(8)
O8 N7 C21 C20 . 169.2(4)
O6 C20 C21 C22 . -178.2(4)
C19 C20 C21 C22 . 3.3(6)
O6 C20 C21 N7 . 2.6(6)
C19 C20 C21 N7 . -175.8(4)
N7 C21 C22 C17 . 178.8(4)
C20 C21 C22 C17 . -0.3(7)
C18 C17 C22 C21 . -3.5(7)
N5 C17 C22 C21 . 178.5(4)
C23 N8 C25 O9 . 178.3(5)
C24 N8 C25 O9 . -0.3(7)
C26 N9 C28 O10 . 0.4(13)
C27 N9 C28 O10 . -179.7(9)
C27A N9A C28A O10A . 178(3)
C26A N9A C28A O10A . -1(5)
